data_7222369
loop_
_publ_author_name
'Feng, Fu'
'Song, Nan-Nan'
'Hu, Wei-Bing'
'Tu, Hai-Yang'
'Meng, Xiang-Gao'
'Zhang, Ai-Dong'

_publ_section_title
;
 pH-Dependent supramolecular self-assemblies of copper(ii)
 (fluorene-9,9-diyl)dipropanoic acid complexes
;
_journal_issue 43
_journal_name_full CrystEngComm
_journal_page_first 8216
_journal_paper_doi 10.1039/C5CE01487E
_journal_volume 17
_journal_year 2015
_chemical_formula_moiety 'C19 H18 O4'
_chemical_formula_sum 'C19 H18 O4'
_chemical_formula_weight 310.33
_chemical_name_systematic
; 
 ? 
;
_space_group_IT_number 60
_symmetry_cell_setting orthorhombic
_symmetry_space_group_name_Hall '-P 2n 2ab'
_symmetry_space_group_name_H-M 'P b c n'
_atom_sites_solution_hydrogens geom
_atom_sites_solution_primary direct
_atom_sites_solution_secondary difmap
_audit_creation_method SHELXL-97
_audit_update_record
;
2015-07-24 deposited with the CCDC.
2015-09-29 downloaded from the CCDC.
;
_cell_angle_alpha 90.00
_cell_angle_beta 90.00
_cell_angle_gamma 90.00
_cell_formula_units_Z 12
_cell_length_a 9.8448(8)
_cell_length_b 21.9422(18)
_cell_length_c 22.4274(18)
_cell_measurement_reflns_used 8868
_cell_measurement_temperature 100(2)
_cell_measurement_theta_max 29.93
_cell_measurement_theta_min 2.27
_cell_volume 4844.7(7)
_computing_cell_refinement 'Bruker SAINT'
_computing_data_collection 'Bruker APEX2'
_computing_data_reduction 'Bruker SAINT'
_computing_molecular_graphics 'Bruker SHELXTL'
_computing_publication_material 'Bruker SHELXTL'
_computing_structure_refinement 'SHELXL-97 (Sheldrick, 1997)'
_computing_structure_solution 'SHELXS-97 (Sheldrick, 1990)'
_diffrn_ambient_temperature 100(2)
_diffrn_measured_fraction_theta_full 0.988
_diffrn_measured_fraction_theta_max 0.988
_diffrn_measurement_device_type 'Bruker APEX-II CCD'
_diffrn_measurement_method '\f and \w scans'
_diffrn_radiation_monochromator graphite
_diffrn_radiation_source 'fine-focus sealed tube'
_diffrn_radiation_type MoK\a
_diffrn_radiation_wavelength 0.71073
_diffrn_reflns_av_R_equivalents 0.0971
_diffrn_reflns_av_sigmaI/netI 0.0616
_diffrn_reflns_limit_h_max 14
_diffrn_reflns_limit_h_min -14
_diffrn_reflns_limit_k_max 32
_diffrn_reflns_limit_k_min -32
_diffrn_reflns_limit_l_max 33
_diffrn_reflns_limit_l_min -31
_diffrn_reflns_number 51444
_diffrn_reflns_theta_full 31.61
_diffrn_reflns_theta_max 31.61
_diffrn_reflns_theta_min 1.82
_diffrn_standards_number 0
_exptl_absorpt_coefficient_mu 0.089
_exptl_absorpt_correction_T_max 0.9911
_exptl_absorpt_correction_T_min 0.9824
_exptl_absorpt_correction_type multi-scan
_exptl_absorpt_process_details SADABS,Sheldrick,2008
_exptl_crystal_colour colorless
_exptl_crystal_density_diffrn 1.276
_exptl_crystal_density_method 'not measured'
_exptl_crystal_description block
_exptl_crystal_F_000 1968
_exptl_crystal_size_max 0.20
_exptl_crystal_size_mid 0.20
_exptl_crystal_size_min 0.10
_refine_diff_density_max 0.453
_refine_diff_density_min -0.245
_refine_diff_density_rms 0.063
_refine_ls_extinction_method none
_refine_ls_goodness_of_fit_ref 1.006
_refine_ls_hydrogen_treatment constr
_refine_ls_matrix_type full
_refine_ls_number_parameters 315
_refine_ls_number_reflns 8055
_refine_ls_number_restraints 0
_refine_ls_restrained_S_all 1.006
_refine_ls_R_factor_all 0.0833
_refine_ls_R_factor_gt 0.0544
_refine_ls_shift/su_max 0.001
_refine_ls_shift/su_mean 0.000
_refine_ls_structure_factor_coef Fsqd
_refine_ls_weighting_details 'calc w=1/[\s^2^(Fo^2^)+(0.0774P)^2^+0.0000P] where P=(Fo^2^+2Fc^2^)/3'
_refine_ls_weighting_scheme calc
_refine_ls_wR_factor_gt 0.1361
_refine_ls_wR_factor_ref 0.1472
_reflns_number_gt 5395
_reflns_number_total 8055
_reflns_threshold_expression >2sigma(I)
_cod_data_source_file c5ce01487e2.cif
_cod_data_source_block H2L
_cod_depositor_comments
;
The following automatic conversions were performed:

'_symmetry_cell_setting' value 'Orthorhombic' changed to
'orthorhombic' according to
/usr/data/users/saulius/crontab/automatic-downloads/rss-feeds/RSC/lib/dictionaries/cif_core.dic
dictionary named 'cif_core.dic' version 2.4.2 from 2011-04-26.

Automatic conversion script
Id: cif_fix_values 3271 2015-04-21 07:52:19Z andrius 

 Adding full bibliography for 7222369--7222373.cif.
;
_cod_original_sg_symbol_H-M Pbcn
_cod_database_code 7222369

loop_
_symmetry_equiv_pos_as_xyz
'x, y, z'
'-x+1/2, -y+1/2, z+1/2'
'-x, y, -z+1/2'
'x+1/2, -y+1/2, -z'
'-x, -y, -z'
'x-1/2, y-1/2, -z-1/2'
'x, -y, z-1/2'
'-x-1/2, y-1/2, z'

loop_
_atom_site_label
_atom_site_type_symbol
_atom_site_fract_x
_atom_site_fract_y
_atom_site_fract_z
_atom_site_U_iso_or_equiv
_atom_site_adp_type
_atom_site_occupancy
_atom_site_symmetry_multiplicity
_atom_site_calc_flag
_atom_site_refinement_flags
C1 C 0.89011(13) 0.36166(6) 0.17988(6) 0.0220(3) Uani 1 1 d .
H1 H 0.8798 0.4028 0.1924 0.026 Uiso 1 1 calc R
C2 C 0.84629(14) 0.31388(6) 0.21594(6) 0.0275(3) Uani 1 1 d .
H2A H 0.8042 0.3226 0.2531 0.033 Uiso 1 1 calc R
C3 C 0.86314(14) 0.25369(6) 0.19844(6) 0.0272(3) Uani 1 1 d .
H3 H 0.8341 0.2218 0.2241 0.033 Uiso 1 1 calc R
C4 C 0.92176(13) 0.23961(5) 0.14404(6) 0.0221(3) Uani 1 1 d .
H4 H 0.9339 0.1984 0.1322 0.026 Uiso 1 1 calc R
C5 C 1.04991(14) 0.23832(6) 0.00860(6) 0.0248(3) Uani 1 1 d .
H5 H 1.0335 0.1974 0.0205 0.030 Uiso 1 1 calc R
C6 C 1.10436(16) 0.25136(6) -0.04692(7) 0.0316(3) Uani 1 1 d .
H6 H 1.1253 0.2189 -0.0734 0.038 Uiso 1 1 calc R
C7 C 1.12870(16) 0.31075(7) -0.06438(7) 0.0319(3) Uani 1 1 d .
H7 H 1.1671 0.3186 -0.1025 0.038 Uiso 1 1 calc R
C8 C 1.09764(13) 0.35936(6) -0.02678(6) 0.0242(3) Uani 1 1 d .
H8 H 1.1144 0.4002 -0.0389 0.029 Uiso 1 1 calc R
C9 C 0.99991(11) 0.39138(5) 0.07731(5) 0.0151(2) Uani 1 1 d .
C10 C 0.94896(11) 0.34803(5) 0.12542(5) 0.0157(2) Uani 1 1 d .
C11 C 0.96270(11) 0.28731(5) 0.10697(5) 0.0162(2) Uani 1 1 d .
C12 C 1.01972(11) 0.28668(5) 0.04664(6) 0.0171(2) Uani 1 1 d .
C13 C 1.04190(11) 0.34696(5) 0.02854(6) 0.0166(2) Uani 1 1 d .
C14 C 0.88721(11) 0.43575(5) 0.05680(6) 0.0174(2) Uani 1 1 d .
H14A H 0.8691 0.4653 0.0892 0.021 Uiso 1 1 calc R
H14B H 0.9202 0.4589 0.0218 0.021 Uiso 1 1 calc R
C15 C 0.75551(12) 0.40406(5) 0.04045(6) 0.0216(3) Uani 1 1 d .
H15A H 0.7731 0.3750 0.0076 0.026 Uiso 1 1 calc R
H15B H 0.7232 0.3804 0.0752 0.026 Uiso 1 1 calc R
C16 C 0.64629(12) 0.44750(5) 0.02165(6) 0.0205(3) Uani 1 1 d .
C17 C 1.12086(11) 0.43086(5) 0.09800(6) 0.0194(2) Uani 1 1 d .
H17A H 1.1455 0.4593 0.0655 0.023 Uiso 1 1 calc R
H17B H 1.0918 0.4556 0.1326 0.023 Uiso 1 1 calc R
C18 C 1.24621(12) 0.39441(5) 0.11542(6) 0.0214(3) Uani 1 1 d .
H18A H 1.2226 0.3661 0.1482 0.026 Uiso 1 1 calc R
H18B H 1.2764 0.3697 0.0809 0.026 Uiso 1 1 calc R
C19 C 1.36044(12) 0.43496(6) 0.13512(7) 0.0243(3) Uani 1 1 d .
C20 C 1.0000 0.58577(7) 0.2500 0.0162(3) Uani 1 2 d S
C21 C 0.93493(12) 0.62977(5) 0.29416(6) 0.0180(2) Uani 1 1 d .
C22 C 0.85293(13) 0.61635(6) 0.34239(6) 0.0250(3) Uani 1 1 d .
H22 H 0.8360 0.5753 0.3535 0.030 Uiso 1 1 calc R
C23 C 0.79543(15) 0.66440(7) 0.37452(7) 0.0320(3) Uani 1 1 d .
H23 H 0.7370 0.6559 0.4072 0.038 Uiso 1 1 calc R
C24 C 0.82267(16) 0.72427(7) 0.35930(7) 0.0334(3) Uani 1 1 d .
H24 H 0.7844 0.7564 0.3823 0.040 Uiso 1 1 calc R
C25 C 0.90488(14) 0.73807(6) 0.31108(7) 0.0272(3) Uani 1 1 d .
H25 H 0.9240 0.7793 0.3011 0.033 Uiso 1 1 calc R
C26 C 0.95917(12) 0.69049(5) 0.27740(6) 0.0190(2) Uani 1 1 d .
C27 C 0.89146(12) 0.54436(5) 0.22169(6) 0.0195(3) Uani 1 1 d .
H27A H 0.9351 0.5191 0.1906 0.023 Uiso 1 1 calc R
H27B H 0.8559 0.5165 0.2527 0.023 Uiso 1 1 calc R
C28 C 0.77325(13) 0.57829(6) 0.19399(7) 0.0288(3) Uani 1 1 d .
H28A H 0.7410 0.6097 0.2224 0.035 Uiso 1 1 calc R
H28B H 0.8052 0.5994 0.1576 0.035 Uiso 1 1 calc R
C29 C 0.65711(13) 0.53767(6) 0.17798(6) 0.0245(3) Uani 1 1 d .
O1 O 0.65503(9) 0.50247(4) 0.02724(5) 0.0281(2) Uani 1 1 d .
O2 O 0.53850(10) 0.41993(4) -0.00055(5) 0.0333(3) Uani 1 1 d .
H2 H 0.4790 0.4460 -0.0089 0.050 Uiso 1 1 calc R
O3 O 1.35684(10) 0.49032(4) 0.13068(6) 0.0400(3) Uani 1 1 d .
O4 O 1.46563(10) 0.40503(4) 0.15647(6) 0.0356(3) Uani 1 1 d .
H4A H 1.5255 0.4299 0.1673 0.053 Uiso 1 1 calc R
O5 O 0.55169(10) 0.56783(4) 0.15704(6) 0.0367(3) Uani 1 1 d .
H5A H 0.4885 0.5433 0.1495 0.055 Uiso 1 1 calc R
O6 O 0.66033(9) 0.48258(4) 0.18370(5) 0.0319(2) Uani 1 1 d .

loop_
_atom_site_aniso_label
_atom_site_aniso_U_11
_atom_site_aniso_U_22
_atom_site_aniso_U_33
_atom_site_aniso_U_23
_atom_site_aniso_U_13
_atom_site_aniso_U_12
C1 0.0209(6) 0.0200(6) 0.0252(7) -0.0036(5) -0.0012(5) -0.0029(5)
C2 0.0295(7) 0.0294(7) 0.0238(7) -0.0003(5) 0.0035(6) -0.0075(6)
C3 0.0287(7) 0.0237(7) 0.0292(7) 0.0071(5) -0.0001(6) -0.0109(5)
C4 0.0223(6) 0.0140(5) 0.0299(7) 0.0039(5) -0.0042(5) -0.0043(4)
C5 0.0306(7) 0.0138(5) 0.0299(7) -0.0001(5) -0.0021(6) 0.0085(5)
C6 0.0408(8) 0.0241(7) 0.0299(8) -0.0024(5) 0.0029(6) 0.0169(6)
C7 0.0373(8) 0.0301(7) 0.0283(8) 0.0045(6) 0.0089(6) 0.0153(6)
C8 0.0235(6) 0.0197(6) 0.0294(7) 0.0057(5) 0.0040(5) 0.0062(5)
C9 0.0113(5) 0.0113(5) 0.0226(6) 0.0018(4) -0.0024(4) -0.0002(4)
C10 0.0112(5) 0.0124(5) 0.0235(6) 0.0011(4) -0.0040(4) -0.0014(4)
C11 0.0132(5) 0.0128(5) 0.0226(6) 0.0019(4) -0.0045(4) -0.0003(4)
C12 0.0141(5) 0.0136(5) 0.0234(6) 0.0002(4) -0.0032(4) 0.0034(4)
C13 0.0126(5) 0.0136(5) 0.0236(6) 0.0020(4) -0.0029(4) 0.0027(4)
C14 0.0133(5) 0.0112(5) 0.0278(7) 0.0014(4) -0.0042(5) 0.0010(4)
C15 0.0152(5) 0.0127(5) 0.0368(7) -0.0012(5) -0.0084(5) 0.0020(4)
C16 0.0148(5) 0.0164(5) 0.0303(7) -0.0004(5) -0.0056(5) 0.0009(4)
C17 0.0129(5) 0.0132(5) 0.0320(7) 0.0013(5) -0.0047(5) -0.0019(4)
C18 0.0148(5) 0.0145(5) 0.0348(7) 0.0020(5) -0.0069(5) -0.0020(4)
C19 0.0142(5) 0.0200(6) 0.0386(8) -0.0002(5) -0.0069(5) -0.0007(4)
C20 0.0129(7) 0.0123(7) 0.0233(9) 0.000 -0.0043(6) 0.000
C21 0.0134(5) 0.0161(5) 0.0244(6) -0.0008(4) -0.0055(5) 0.0035(4)
C22 0.0238(6) 0.0223(6) 0.0290(7) 0.0026(5) -0.0003(5) 0.0038(5)
C23 0.0291(7) 0.0356(8) 0.0314(8) -0.0006(6) 0.0041(6) 0.0097(6)
C24 0.0353(8) 0.0286(7) 0.0362(8) -0.0096(6) -0.0027(7) 0.0143(6)
C25 0.0286(7) 0.0165(6) 0.0363(8) -0.0043(5) -0.0095(6) 0.0077(5)
C26 0.0164(5) 0.0133(5) 0.0273(7) -0.0013(4) -0.0091(5) 0.0027(4)
C27 0.0149(5) 0.0131(5) 0.0304(7) 0.0009(5) -0.0061(5) -0.0020(4)
C28 0.0211(6) 0.0171(6) 0.0482(9) 0.0053(6) -0.0172(6) -0.0051(5)
C29 0.0169(6) 0.0188(6) 0.0379(8) 0.0009(5) -0.0086(5) -0.0015(5)
O1 0.0202(4) 0.0130(4) 0.0511(6) -0.0014(4) -0.0131(4) 0.0025(3)
O2 0.0197(5) 0.0139(4) 0.0663(8) -0.0016(4) -0.0205(5) 0.0018(3)
O3 0.0211(5) 0.0186(5) 0.0804(9) 0.0000(5) -0.0213(5) -0.0020(4)
O4 0.0197(5) 0.0194(5) 0.0677(8) 0.0026(5) -0.0203(5) -0.0017(4)
O5 0.0215(5) 0.0179(5) 0.0706(8) -0.0006(5) -0.0225(5) -0.0007(4)
O6 0.0195(5) 0.0165(4) 0.0598(7) 0.0002(4) -0.0156(4) -0.0025(4)

loop_
_atom_type_symbol
_atom_type_description
_atom_type_scat_dispersion_real
_atom_type_scat_dispersion_imag
_atom_type_scat_source
C C 0.0033 0.0016 'International Tables Vol C Tables 4.2.6.8 and 6.1.1.4'
H H 0.0000 0.0000 'International Tables Vol C Tables 4.2.6.8 and 6.1.1.4'
O O 0.0106 0.0060 'International Tables Vol C Tables 4.2.6.8 and 6.1.1.4'

loop_
_geom_angle_atom_site_label_1
_geom_angle_atom_site_label_2
_geom_angle_atom_site_label_3
_geom_angle
_geom_angle_site_symmetry_1
_geom_angle_site_symmetry_3
C10 C1 C2 118.65(12) . .
C10 C1 H1 120.7 . .
C2 C1 H1 120.7 . .
C3 C2 C1 121.00(13) . .
C3 C2 H2A 119.5 . .
C1 C2 H2A 119.5 . .
C4 C3 C2 120.76(12) . .
C4 C3 H3 119.6 . .
C2 C3 H3 119.6 . .
C3 C4 C11 118.54(12) . .
C3 C4 H4 120.7 . .
C11 C4 H4 120.7 . .
C6 C5 C12 118.39(12) . .
C6 C5 H5 120.8 . .
C12 C5 H5 120.8 . .
C7 C6 C5 121.10(13) . .
C7 C6 H6 119.5 . .
C5 C6 H6 119.5 . .
C6 C7 C8 120.82(13) . .
C6 C7 H7 119.6 . .
C8 C7 H7 119.6 . .
C13 C8 C7 118.63(12) . .
C13 C8 H8 120.7 . .
C7 C8 H8 120.7 . .
C13 C9 C10 101.44(9) . .
C13 C9 C17 111.46(9) . .
C10 C9 C17 113.04(10) . .
C13 C9 C14 112.60(10) . .
C10 C9 C14 111.57(9) . .
C17 C9 C14 106.84(9) . .
C1 C10 C11 120.41(11) . .
C1 C10 C9 128.88(10) . .
C11 C10 C9 110.65(10) . .
C4 C11 C10 120.60(12) . .
C4 C11 C12 130.81(11) . .
C10 C11 C12 108.58(10) . .
C5 C12 C13 120.56(12) . .
C5 C12 C11 130.87(11) . .
C13 C12 C11 108.57(10) . .
C8 C13 C12 120.49(11) . .
C8 C13 C9 128.76(10) . .
C12 C13 C9 110.74(10) . .
C15 C14 C9 113.38(9) . .
C15 C14 H14A 108.9 . .
C9 C14 H14A 108.9 . .
C15 C14 H14B 108.9 . .
C9 C14 H14B 108.9 . .
H14A C14 H14B 107.7 . .
C16 C15 C14 112.96(10) . .
C16 C15 H15A 109.0 . .
C14 C15 H15A 109.0 . .
C16 C15 H15B 109.0 . .
C14 C15 H15B 109.0 . .
H15A C15 H15B 107.8 . .
O1 C16 O2 123.42(11) . .
O1 C16 C15 123.48(11) . .
O2 C16 C15 113.08(10) . .
C18 C17 C9 114.07(9) . .
C18 C17 H17A 108.7 . .
C9 C17 H17A 108.7 . .
C18 C17 H17B 108.7 . .
C9 C17 H17B 108.7 . .
H17A C17 H17B 107.6 . .
C19 C18 C17 111.83(10) . .
C19 C18 H18A 109.3 . .
C17 C18 H18A 109.3 . .
C19 C18 H18B 109.3 . .
C17 C18 H18B 109.3 . .
H18A C18 H18B 107.9 . .
O3 C19 O4 123.33(11) . .
O3 C19 C18 123.02(11) . .
O4 C19 C18 113.64(11) . .
C21 C20 C21 101.40(13) 3_755 .
C21 C20 C27 110.49(6) 3_755 3_755
C21 C20 C27 113.42(7) . 3_755
C21 C20 C27 113.42(7) 3_755 .
C21 C20 C27 110.49(6) . .
C27 C20 C27 107.66(13) 3_755 .
C22 C21 C26 120.73(11) . .
C22 C21 C20 128.26(11) . .
C26 C21 C20 110.82(11) . .
C21 C22 C23 118.67(12) . .
C21 C22 H22 120.7 . .
C23 C22 H22 120.7 . .
C24 C23 C22 120.73(14) . .
C24 C23 H23 119.6 . .
C22 C23 H23 119.6 . .
C23 C24 C25 120.91(13) . .
C23 C24 H24 119.5 . .
C25 C24 H24 119.5 . .
C24 C25 C26 118.90(13) . .
C24 C25 H25 120.5 . .
C26 C25 H25 120.5 . .
C25 C26 C21 119.98(12) . .
C25 C26 C26 131.52(8) . 3_755
C21 C26 C26 108.48(7) . 3_755
C28 C27 C20 114.35(10) . .
C28 C27 H27A 108.7 . .
C20 C27 H27A 108.7 . .
C28 C27 H27B 108.7 . .
C20 C27 H27B 108.7 . .
H27A C27 H27B 107.6 . .
C29 C28 C27 113.17(10) . .
C29 C28 H28A 108.9 . .
C27 C28 H28A 108.9 . .
C29 C28 H28B 108.9 . .
C27 C28 H28B 108.9 . .
H28A C28 H28B 107.8 . .
O6 C29 O5 123.88(11) . .
O6 C29 C28 123.22(11) . .
O5 C29 C28 112.90(11) . .
C16 O2 H2 109.5 . .
C19 O4 H4A 109.5 . .
C29 O5 H5A 109.5 . .

loop_
_geom_bond_atom_site_label_1
_geom_bond_atom_site_label_2
_geom_bond_distance
_geom_bond_site_symmetry_2
C1 C10 1.3845(18) .
C1 C2 1.3927(18) .
C1 H1 0.9500 .
C2 C3 1.3877(19) .
C2 H2A 0.9500 .
C3 C4 1.385(2) .
C3 H3 0.9500 .
C4 C11 1.3960(16) .
C4 H4 0.9500 .
C5 C6 1.386(2) .
C5 C12 1.3934(16) .
C5 H5 0.9500 .
C6 C7 1.382(2) .
C6 H6 0.9500 .
C7 C8 1.3937(19) .
C7 H7 0.9500 .
C8 C13 1.3837(18) .
C8 H8 0.9500 .
C9 C13 1.5222(16) .
C9 C10 1.5235(16) .
C9 C17 1.5438(15) .
C9 C14 1.5461(15) .
C10 C11 1.4017(15) .
C11 C12 1.4650(18) .
C12 C13 1.4007(15) .
C14 C15 1.5163(16) .
C14 H14A 0.9900 .
C14 H14B 0.9900 .
C15 C16 1.4975(16) .
C15 H15A 0.9900 .
C15 H15B 0.9900 .
C16 O1 1.2157(14) .
C16 O2 1.3191(14) .
C17 C18 1.5216(16) .
C17 H17A 0.9900 .
C17 H17B 0.9900 .
C18 C19 1.5004(17) .
C18 H18A 0.9900 .
C18 H18B 0.9900 .
C19 O3 1.2193(16) .
C19 O4 1.3164(15) .
C20 C21 1.5242(15) 3_755
C20 C21 1.5243(15) .
C20 C27 1.5396(14) 3_755
C20 C27 1.5396(14) .
C21 C22 1.3815(18) .
C21 C26 1.4047(16) .
C22 C23 1.3968(18) .
C22 H22 0.9500 .
C23 C24 1.384(2) .
C23 H23 0.9500 .
C24 C25 1.384(2) .
C24 H24 0.9500 .
C25 C26 1.3951(17) .
C25 H25 0.9500 .
C26 C26 1.468(3) 3_755
C27 C28 1.5147(17) .
C27 H27A 0.9900 .
C27 H27B 0.9900 .
C28 C29 1.4935(17) .
C28 H28A 0.9900 .
C28 H28B 0.9900 .
C29 O6 1.2160(15) .
C29 O5 1.3175(15) .
O2 H2 0.8400 .
O4 H4A 0.8400 .
O5 H5A 0.8400 .

loop_
_geom_hbond_atom_site_label_D
_geom_hbond_atom_site_label_H
_geom_hbond_atom_site_label_A
_geom_hbond_distance_DH
_geom_hbond_distance_HA
_geom_hbond_distance_DA
_geom_hbond_angle_DHA
_geom_hbond_site_symmetry_A
O5 H5A O3 0.84 1.79 2.6310(13) 177.7 1_455
O4 H4A O6 0.84 1.80 2.6348(13) 174.7 1_655
O2 H2 O1 0.84 1.79 2.6244(12) 176.4 5_665

loop_
_geom_torsion_atom_site_label_1
_geom_torsion_atom_site_label_2
_geom_torsion_atom_site_label_3
_geom_torsion_atom_site_label_4
_geom_torsion
_geom_torsion_site_symmetry_1
_geom_torsion_site_symmetry_4
C10 C1 C2 C3 1.1(2) . .
C1 C2 C3 C4 -1.2(2) . .
C2 C3 C4 C11 -0.4(2) . .
C12 C5 C6 C7 0.2(2) . .
C5 C6 C7 C8 -0.7(2) . .
C6 C7 C8 C13 0.1(2) . .
C2 C1 C10 C11 0.59(18) . .
C2 C1 C10 C9 177.53(11) . .
C13 C9 C10 C1 -176.13(12) . .
C17 C9 C10 C1 64.42(15) . .
C14 C9 C10 C1 -56.02(16) . .
C13 C9 C10 C11 1.05(11) . .
C17 C9 C10 C11 -118.40(11) . .
C14 C9 C10 C11 121.16(10) . .
C3 C4 C11 C10 2.18(18) . .
C3 C4 C11 C12 -176.21(12) . .
C1 C10 C11 C4 -2.28(17) . .
C9 C10 C11 C4 -179.74(10) . .
C1 C10 C11 C12 176.43(11) . .
C9 C10 C11 C12 -1.02(13) . .
C6 C5 C12 C13 1.09(19) . .
C6 C5 C12 C11 -179.86(13) . .
C4 C11 C12 C5 -0.1(2) . .
C10 C11 C12 C5 -178.60(12) . .
C4 C11 C12 C13 179.08(12) . .
C10 C11 C12 C13 0.54(13) . .
C7 C8 C13 C12 1.19(19) . .
C7 C8 C13 C9 179.77(12) . .
C5 C12 C13 C8 -1.78(18) . .
C11 C12 C13 C8 178.97(11) . .
C5 C12 C13 C9 179.40(11) . .
C11 C12 C13 C9 0.15(13) . .
C10 C9 C13 C8 -179.41(12) . .
C17 C9 C13 C8 -58.83(16) . .
C14 C9 C13 C8 61.22(15) . .
C10 C9 C13 C12 -0.71(11) . .
C17 C9 C13 C12 119.87(10) . .
C14 C9 C13 C12 -120.09(10) . .
C13 C9 C14 C15 62.78(13) . .
C10 C9 C14 C15 -50.53(14) . .
C17 C9 C14 C15 -174.54(11) . .
C9 C14 C15 C16 179.02(11) . .
C14 C15 C16 O1 -10.3(2) . .
C14 C15 C16 O2 170.97(12) . .
C13 C9 C17 C18 -52.15(14) . .
C10 C9 C17 C18 61.36(14) . .
C14 C9 C17 C18 -175.54(11) . .
C9 C17 C18 C19 179.99(11) . .
C17 C18 C19 O3 -8.0(2) . .
C17 C18 C19 O4 173.26(12) . .
C21 C20 C21 C22 175.22(15) 3_755 .
C27 C20 C21 C22 -66.32(14) 3_755 .
C27 C20 C21 C22 54.68(15) . .
C21 C20 C21 C26 0.17(6) 3_755 .
C27 C20 C21 C26 118.63(11) 3_755 .
C27 C20 C21 C26 -120.38(11) . .
C26 C21 C22 C23 -0.53(19) . .
C20 C21 C22 C23 -175.16(11) . .
C21 C22 C23 C24 -1.6(2) . .
C22 C23 C24 C25 1.5(2) . .
C23 C24 C25 C26 0.7(2) . .
C24 C25 C26 C21 -2.75(19) . .
C24 C25 C26 C26 175.51(16) . 3_755
C22 C21 C26 C25 2.72(18) . .
C20 C21 C26 C25 178.20(10) . .
C22 C21 C26 C26 -175.91(12) . 3_755
C20 C21 C26 C26 -0.42(15) . 3_755
C21 C20 C27 C28 -59.94(14) 3_755 .
C21 C20 C27 C28 53.13(14) . .
C27 C20 C27 C28 177.49(14) 3_755 .
C20 C27 C28 C29 -168.38(11) . .
C27 C28 C29 O6 -3.7(2) . .
C27 C28 C29 O5 176.40(13) . .
